data_7124394
loop_
_publ_author_name
'Huang, You'
'Feng, Jiaxu'

_publ_section_title
;
 Phosphine-Catalyzed (3+2)/(2+3) Sequential Annulation by Triple
 Nucleophilic Addition Reaction of \g-Vinyl Allenoates
;
_journal_name_full 'Chemical Communications'
_journal_paper_doi 10.1039/C9CC07346A
_journal_year 2019
_chemical_formula_moiety 'C24 H25 N3 O4'
_chemical_formula_sum 'C24 H25 N3 O4'
_chemical_formula_weight 419.47
_space_group_crystal_system monoclinic
_space_group_IT_number 14
_space_group_name_Hall '-P 2ybc'
_space_group_name_H-M_alt 'P 1 21/c 1'
_symmetry_space_group_name_Hall '-P 2ybc'
_symmetry_space_group_name_H-M 'P 1 21/c 1'
_atom_sites_solution_hydrogens geom
_atom_sites_solution_primary dual
_audit_block_doi 10.5517/ccdc.csd.cc232nlg
_audit_creation_date 2018-06-13
_audit_creation_method
;
Olex2 1.2
(compiled 2017.01.04 svn.r3372 for OlexSys, GUI svn.r5292)
;
_audit_update_record
;
2019-07-08 deposited with the CCDC.    2019-10-25 downloaded from the CCDC.
;
_cell_angle_alpha 90
_cell_angle_beta 98.841(7)
_cell_angle_gamma 90
_cell_formula_units_Z 4
_cell_length_a 11.8382(9)
_cell_length_b 15.3232(10)
_cell_length_c 11.6575(9)
_cell_measurement_reflns_used 7786
_cell_measurement_temperature 113.15
_cell_measurement_theta_max 32.4540
_cell_measurement_theta_min 2.1920
_cell_volume 2089.5(3)
_computing_cell_refinement 'CrysAlisPro 1.171.38.46 (Rigaku OD, 2015)'
_computing_data_collection 'CrysAlisPro 1.171.38.46 (Rigaku OD, 2015)'
_computing_data_reduction 'CrysAlisPro 1.171.38.46 (Rigaku OD, 2015)'
_computing_molecular_graphics 'Olex2 (Dolomanov et al., 2009)'
_computing_publication_material 'Olex2 (Dolomanov et al., 2009)'
_computing_structure_refinement 'ShelXL (Sheldrick, 2015)'
_computing_structure_solution 'ShelXT (Sheldrick, 2015)'
_diffrn_ambient_temperature 113.15
_diffrn_detector 'CCD plate'
_diffrn_measured_fraction_theta_full 0.995
_diffrn_measured_fraction_theta_max 0.996
_diffrn_measurement_details
;
List of Runs (angles in degrees, time in seconds):

  # Type    Start    End  Width  t~exp~   \w     \q     \k     \f   Frames
#--------------------------------------------------------------------------
  1  \w   -115.00  65.00   1.00    8.00    --  -25.00  45.00   0.00  180
  2  \w   -115.00  65.00   1.00    8.00    --  -25.00  45.00  90.00  180
  3  \w   -115.00  65.00   1.00    8.00    --  -25.00  45.00 180.00  180
;
_diffrn_measurement_device 'abstract diffractometer'
_diffrn_measurement_device_type 'Rigaku Saturn 70'
_diffrn_measurement_method '\w scans'
_diffrn_orient_matrix_type 'CrysAlisPro convention (1999,Acta A55,543-557)'
_diffrn_orient_matrix_UB_11 -0.0558716000
_diffrn_orient_matrix_UB_12 -0.0173294000
_diffrn_orient_matrix_UB_13 -0.0031408000
_diffrn_orient_matrix_UB_21 -0.0225321000
_diffrn_orient_matrix_UB_22 0.0429654000
_diffrn_orient_matrix_UB_23 -0.0008236000
_diffrn_orient_matrix_UB_31 -0.0061189000
_diffrn_orient_matrix_UB_32 0.0002634000
_diffrn_orient_matrix_UB_33 -0.0615204000
_diffrn_radiation_monochromator confocal
_diffrn_radiation_probe x-ray
_diffrn_radiation_type MoK\a
_diffrn_radiation_wavelength 0.71073
_diffrn_reflns_av_R_equivalents 0.0911
_diffrn_reflns_av_unetI/netI 0.0574
_diffrn_reflns_Laue_measured_fraction_full 0.995
_diffrn_reflns_Laue_measured_fraction_max 0.996
_diffrn_reflns_limit_h_max 14
_diffrn_reflns_limit_h_min -14
_diffrn_reflns_limit_k_max 19
_diffrn_reflns_limit_k_min -19
_diffrn_reflns_limit_l_max 14
_diffrn_reflns_limit_l_min -14
_diffrn_reflns_number 21642
_diffrn_reflns_point_group_measured_fraction_full 0.995
_diffrn_reflns_point_group_measured_fraction_max 0.996
_diffrn_reflns_theta_full 25.242
_diffrn_reflns_theta_max 26.372
_diffrn_reflns_theta_min 1.741
_diffrn_source 'rotating anode'
_diffrn_source_type 'Enhance (Mo) X-ray Source'
_exptl_absorpt_coefficient_mu 0.092
_exptl_absorpt_correction_T_max 1.00000
_exptl_absorpt_correction_T_min 0.46075
_exptl_absorpt_correction_type multi-scan
_exptl_absorpt_process_details
;
CrysAlisPro 1.171.38.46 (Rigaku Oxford Diffraction, 2015)
Empirical absorption correction using spherical harmonics,
 implemented in SCALE3 ABSPACK scaling algorithm.
;
_exptl_crystal_colour colourless
_exptl_crystal_colour_primary colourless
_exptl_crystal_density_diffrn 1.333
_exptl_crystal_description needle
_exptl_crystal_F_000 888
_exptl_crystal_size_max 0.26
_exptl_crystal_size_mid 0.12
_exptl_crystal_size_min 0.1
_refine_diff_density_max 0.390
_refine_diff_density_min -0.321
_refine_diff_density_rms 0.098
_refine_ls_extinction_coef 0.082(6)
_refine_ls_extinction_expression Fc^*^=kFc[1+0.001xFc^2^\l^3^/sin(2\q)]^-1/4^
_refine_ls_extinction_method 'SHELXL-2016/6 (Sheldrick 2016)'
_refine_ls_goodness_of_fit_ref 1.083
_refine_ls_hydrogen_treatment constr
_refine_ls_matrix_type full
_refine_ls_number_parameters 284
_refine_ls_number_reflns 4254
_refine_ls_number_restraints 0
_refine_ls_restrained_S_all 1.083
_refine_ls_R_factor_all 0.0788
_refine_ls_R_factor_gt 0.0535
_refine_ls_shift/su_max 0.003
_refine_ls_shift/su_mean 0.000
_refine_ls_structure_factor_coef Fsqd
_refine_ls_weighting_details 'w=1/[\s^2^(Fo^2^)+(0.0760P)^2^+0.4550P] where P=(Fo^2^+2Fc^2^)/3'
_refine_ls_weighting_scheme calc
_refine_ls_wR_factor_gt 0.1313
_refine_ls_wR_factor_ref 0.1564
_reflns_Friedel_coverage 0.000
_reflns_number_gt 3174
_reflns_number_total 4254
_reflns_threshold_expression 'I > 2\s(I)'
_cod_data_source_file c9cc07346a2.cif
_cod_data_source_block r20180613a
_cod_database_code 7124394
_shelx_shelxl_version_number 2016/6
_shelx_space_group_comment
;
The symmetry employed for this shelxl refinement is uniquely defined
by the following loop, which should always be used as a source of
symmetry information in preference to the above space-group names.
They are only intended as comments.
;
_shelx_estimated_absorpt_t_max 0.991
_shelx_estimated_absorpt_t_min 0.976
_reflns_odcompleteness_completeness 92.87
_reflns_odcompleteness_iscentric 1
_reflns_odcompleteness_theta 32.91
_olex2_refinement_description
;
1. Fixed Uiso
 At 1.2 times of:
  All C(H) groups, All C(H,H) groups
 At 1.5 times of:
  All C(H,H,H) groups
2.a Ternary CH refined with riding coordinates:
 C11(H11), C12(H12)
2.b Secondary CH2 refined with riding coordinates:
 C13(H13A,H13B), C14(H14A,H14B), C22(H22A,H22B)
2.c Aromatic/amide H refined with riding coordinates:
 C4(H4), C5(H5), C6(H6), C7(H7), C16(H16), C17(H17), C19(H19), C20(H20)
2.d Idealised Me refined as rotating group:
 C9(H9A,H9B,H9C), C21(H21A,H21B,H21C), C24(H24A,H24B,H24C)
;
_olex2_submission_special_instructions 'No special instructions were received'
_oxdiff_exptl_absorpt_empirical_details
;
Empirical correction (ABSPACK) includes:
- Absorption correction using spherical harmonics
- Frame scaling
- Detector area scaling
;
_oxdiff_exptl_absorpt_empirical_full_max 1.710
_oxdiff_exptl_absorpt_empirical_full_min 0.614

loop_
_space_group_symop_operation_xyz
'x, y, z'
'-x, y+1/2, -z+1/2'
'-x, -y, -z'
'x, -y-1/2, z-1/2'

loop_
_atom_site_label
_atom_site_type_symbol
_atom_site_fract_x
_atom_site_fract_y
_atom_site_fract_z
_atom_site_U_iso_or_equiv
_atom_site_adp_type
_atom_site_occupancy
_atom_site_site_symmetry_order
_atom_site_calc_flag
_atom_site_refinement_flags_posn
O1 O 0.59102(14) 0.86617(10) 0.48762(13) 0.0384(4) Uani 1 1 d .
O2 O 0.51452(11) 0.67511(9) 0.44529(12) 0.0286(4) Uani 1 1 d .
O3 O 0.88373(14) 0.72343(11) 0.11963(15) 0.0460(5) Uani 1 1 d .
O4 O 0.88049(13) 0.58632(10) 0.05384(14) 0.0400(4) Uani 1 1 d .
N1 N 0.39649(16) 0.87680(12) 0.43396(16) 0.0360(5) Uani 1 1 d .
N2 N 0.55923(13) 0.74168(10) 0.28138(14) 0.0229(4) Uani 1 1 d .
N3 N 0.68403(14) 0.64771(11) 0.37481(14) 0.0258(4) Uani 1 1 d .
C1 C 0.50430(19) 0.85608(13) 0.41754(18) 0.0296(5) Uani 1 1 d .
C2 C 0.49968(16) 0.82456(12) 0.29114(17) 0.0248(5) Uani 1 1 d .
C3 C 0.37306(17) 0.82387(13) 0.24848(18) 0.0277(5) Uani 1 1 d .
C4 C 0.31230(19) 0.80112(14) 0.1427(2) 0.0351(5) Uani 1 1 d .
H4 H 0.350430 0.780864 0.081806 0.042 Uiso 1 1 calc R
C5 C 0.1937(2) 0.80837(16) 0.1266(3) 0.0482(7) Uani 1 1 d .
H5 H 0.150263 0.791438 0.054605 0.058 Uiso 1 1 calc R
C6 C 0.1389(2) 0.83962(17) 0.2132(3) 0.0559(8) Uani 1 1 d .
H6 H 0.057878 0.843508 0.200524 0.067 Uiso 1 1 calc R
C7 C 0.1992(2) 0.86584(15) 0.3196(3) 0.0499(7) Uani 1 1 d .
H7 H 0.161109 0.888994 0.378844 0.060 Uiso 1 1 calc R
C8 C 0.31699(19) 0.85683(13) 0.3356(2) 0.0344(5) Uani 1 1 d .
C9 C 0.3690(3) 0.91451(16) 0.5401(2) 0.0548(8) Uani 1 1 d .
H9A H 0.437475 0.915003 0.599198 0.082 Uiso 1 1 calc GR
H9B H 0.309237 0.879649 0.567870 0.082 Uiso 1 1 calc GR
H9C H 0.341577 0.974395 0.525142 0.082 Uiso 1 1 calc GR
C10 C 0.57956(16) 0.68647(12) 0.37503(17) 0.0236(4) Uani 1 1 d .
C11 C 0.74685(16) 0.68536(12) 0.28797(17) 0.0245(4) Uani 1 1 d .
H11 H 0.817475 0.714963 0.327667 0.029 Uiso 1 1 calc R
C12 C 0.66331(16) 0.75380(13) 0.22731(17) 0.0245(5) Uani 1 1 d .
H12 H 0.646038 0.740938 0.142318 0.029 Uiso 1 1 calc R
C13 C 0.68911(17) 0.84989(13) 0.24601(18) 0.0279(5) Uani 1 1 d .
H13A H 0.735693 0.872637 0.188983 0.034 Uiso 1 1 calc R
H13B H 0.728970 0.861528 0.325566 0.034 Uiso 1 1 calc R
C14 C 0.56906(17) 0.88865(13) 0.22677(18) 0.0264(5) Uani 1 1 d .
H14A H 0.537859 0.891339 0.143038 0.032 Uiso 1 1 calc R
H14B H 0.568817 0.948051 0.260145 0.032 Uiso 1 1 calc R
C15 C 0.72986(16) 0.58246(12) 0.45489(16) 0.0233(4) Uani 1 1 d .
C16 C 0.66123(17) 0.51698(12) 0.48739(17) 0.0255(4) Uani 1 1 d .
H16 H 0.582903 0.514369 0.453916 0.031 Uiso 1 1 calc R
C17 C 0.70553(18) 0.45536(13) 0.56804(18) 0.0303(5) Uani 1 1 d .
H17 H 0.656626 0.411711 0.591084 0.036 Uiso 1 1 calc R
C18 C 0.82032(18) 0.45591(13) 0.61625(18) 0.0296(5) Uani 1 1 d .
C19 C 0.88908(17) 0.52011(13) 0.58012(18) 0.0282(5) Uani 1 1 d .
H19 H 0.968298 0.520668 0.610411 0.034 Uiso 1 1 calc R
C20 C 0.84563(16) 0.58337(13) 0.50122(17) 0.0259(5) Uani 1 1 d .
H20 H 0.894382 0.627308 0.478604 0.031 Uiso 1 1 calc R
C21 C 0.8685(2) 0.38785(17) 0.7034(2) 0.0489(7) Uani 1 1 d .
H21A H 0.898650 0.416219 0.777070 0.073 Uiso 1 1 calc GR
H21B H 0.930255 0.356274 0.674154 0.073 Uiso 1 1 calc GR
H21C H 0.808063 0.346752 0.715543 0.073 Uiso 1 1 calc GR
C22 C 0.77919(17) 0.61488(13) 0.20758(18) 0.0281(5) Uani 1 1 d .
H22A H 0.821008 0.567860 0.254493 0.034 Uiso 1 1 calc R
H22B H 0.708752 0.589293 0.163647 0.034 Uiso 1 1 calc R
C23 C 0.85184(17) 0.64948(14) 0.12441(18) 0.0302(5) Uani 1 1 d .
C24 C 0.9553(2) 0.61329(19) -0.0261(2) 0.0486(7) Uani 1 1 d .
H24A H 0.966206 0.564718 -0.077933 0.073 Uiso 1 1 calc GR
H24B H 1.029387 0.630650 0.017459 0.073 Uiso 1 1 calc GR
H24C H 0.921213 0.662855 -0.072029 0.073 Uiso 1 1 calc GR

loop_
_atom_site_aniso_label
_atom_site_aniso_U_11
_atom_site_aniso_U_22
_atom_site_aniso_U_33
_atom_site_aniso_U_23
_atom_site_aniso_U_13
_atom_site_aniso_U_12
O1 0.0529(10) 0.0355(9) 0.0248(8) -0.0009(7) -0.0006(7) -0.0036(7)
O2 0.0270(7) 0.0314(8) 0.0296(8) 0.0043(6) 0.0111(6) 0.0010(6)
O3 0.0497(10) 0.0375(10) 0.0567(11) 0.0102(8) 0.0270(8) 0.0034(8)
O4 0.0411(9) 0.0454(10) 0.0380(9) -0.0011(7) 0.0205(7) 0.0076(7)
N1 0.0460(11) 0.0312(10) 0.0354(11) 0.0010(8) 0.0214(9) 0.0075(8)
N2 0.0222(8) 0.0259(8) 0.0214(9) 0.0016(7) 0.0054(6) 0.0022(6)
N3 0.0228(8) 0.0306(9) 0.0252(9) 0.0063(7) 0.0070(7) 0.0050(7)
C1 0.0402(12) 0.0231(10) 0.0265(11) 0.0031(9) 0.0088(10) 0.0021(8)
C2 0.0255(10) 0.0266(10) 0.0229(10) 0.0010(8) 0.0054(8) 0.0040(8)
C3 0.0259(10) 0.0230(10) 0.0343(12) 0.0077(9) 0.0051(9) 0.0034(8)
C4 0.0347(12) 0.0310(11) 0.0376(13) 0.0104(10) -0.0007(10) 0.0003(9)
C5 0.0333(13) 0.0419(14) 0.0640(18) 0.0221(13) -0.0092(12) -0.0037(10)
C6 0.0248(12) 0.0461(15) 0.096(2) 0.0328(16) 0.0052(14) 0.0047(11)
C7 0.0385(14) 0.0356(13) 0.082(2) 0.0184(13) 0.0302(14) 0.0102(10)
C8 0.0337(12) 0.0269(11) 0.0455(14) 0.0078(10) 0.0152(10) 0.0052(9)
C9 0.088(2) 0.0386(14) 0.0483(16) -0.0013(12) 0.0442(15) 0.0105(13)
C10 0.0233(9) 0.0246(10) 0.0232(10) -0.0003(8) 0.0042(8) -0.0015(8)
C11 0.0235(9) 0.0268(10) 0.0241(10) 0.0037(8) 0.0066(8) -0.0002(8)
C12 0.0243(10) 0.0290(10) 0.0213(10) 0.0025(8) 0.0066(8) 0.0033(8)
C13 0.0252(10) 0.0294(11) 0.0300(11) 0.0043(9) 0.0067(8) 0.0004(8)
C14 0.0296(10) 0.0264(10) 0.0235(10) 0.0022(8) 0.0055(8) 0.0023(8)
C15 0.0249(10) 0.0259(10) 0.0194(10) -0.0005(8) 0.0044(8) 0.0034(8)
C16 0.0248(10) 0.0236(10) 0.0276(11) -0.0022(8) 0.0027(8) 0.0001(8)
C17 0.0346(11) 0.0240(10) 0.0331(12) -0.0001(9) 0.0074(9) -0.0042(8)
C18 0.0355(11) 0.0255(10) 0.0277(11) 0.0022(9) 0.0046(9) 0.0060(8)
C19 0.0237(10) 0.0303(11) 0.0294(11) 0.0002(9) 0.0003(8) 0.0039(8)
C20 0.0243(10) 0.0258(10) 0.0283(11) 0.0015(8) 0.0064(8) -0.0004(8)
C21 0.0536(16) 0.0423(14) 0.0484(16) 0.0164(12) -0.0003(12) 0.0066(12)
C22 0.0279(10) 0.0294(10) 0.0277(11) 0.0025(9) 0.0071(9) 0.0054(8)
C23 0.0263(10) 0.0344(12) 0.0307(12) 0.0065(9) 0.0070(9) 0.0102(9)
C24 0.0419(14) 0.0701(17) 0.0381(14) 0.0094(13) 0.0192(11) 0.0145(13)

loop_
_atom_type_symbol
_atom_type_description
_atom_type_scat_dispersion_real
_atom_type_scat_dispersion_imag
_atom_type_scat_source
C C 0.0033 0.0016 'International Tables Vol C Tables 4.2.6.8 and 6.1.1.4'
H H 0.0000 0.0000 'International Tables Vol C Tables 4.2.6.8 and 6.1.1.4'
N N 0.0061 0.0033 'International Tables Vol C Tables 4.2.6.8 and 6.1.1.4'
O O 0.0106 0.0060 'International Tables Vol C Tables 4.2.6.8 and 6.1.1.4'

loop_
_geom_angle_atom_site_label_1
_geom_angle_atom_site_label_2
_geom_angle_atom_site_label_3
_geom_angle
C23 O4 C24 115.23(19)
C1 N1 C8 111.19(18)
C1 N1 C9 123.7(2)
C8 N1 C9 125.2(2)
C2 N2 C12 111.49(14)
C10 N2 C2 120.00(15)
C10 N2 C12 111.13(15)
C10 N3 C11 112.62(15)
C10 N3 C15 123.90(16)
C15 N3 C11 123.35(15)
O1 C1 N1 126.1(2)
O1 C1 C2 125.57(19)
N1 C1 C2 108.17(18)
N2 C2 C1 113.48(16)
N2 C2 C3 115.77(16)
N2 C2 C14 102.42(14)
C1 C2 C14 108.72(16)
C3 C2 C1 101.83(16)
C3 C2 C14 114.86(16)
C4 C3 C2 130.99(19)
C4 C3 C8 120.3(2)
C8 C3 C2 108.61(18)
C3 C4 H4 120.7
C3 C4 C5 118.6(2)
C5 C4 H4 120.7
C4 C5 H5 119.7
C6 C5 C4 120.7(3)
C6 C5 H5 119.7
C5 C6 H6 119.2
C5 C6 C7 121.5(2)
C7 C6 H6 119.2
C6 C7 H7 121.3
C8 C7 C6 117.3(2)
C8 C7 H7 121.3
C3 C8 N1 109.94(18)
C7 C8 N1 128.6(2)
C7 C8 C3 121.4(2)
N1 C9 H9A 109.5
N1 C9 H9B 109.5
N1 C9 H9C 109.5
H9A C9 H9B 109.5
H9A C9 H9C 109.5
H9B C9 H9C 109.5
O2 C10 N2 124.77(17)
O2 C10 N3 126.98(18)
N3 C10 N2 108.24(16)
N3 C11 H11 109.7
N3 C11 C12 103.16(15)
N3 C11 C22 110.49(16)
C12 C11 H11 109.7
C22 C11 H11 109.7
C22 C11 C12 114.02(17)
N2 C12 C11 103.73(15)
N2 C12 H12 109.9
N2 C12 C13 102.93(15)
C11 C12 H12 109.9
C13 C12 C11 119.76(17)
C13 C12 H12 109.9
C12 C13 H13A 111.5
C12 C13 H13B 111.5
C12 C13 C14 101.24(16)
H13A C13 H13B 109.3
C14 C13 H13A 111.5
C14 C13 H13B 111.5
C2 C14 H14A 111.1
C2 C14 H14B 111.1
C13 C14 C2 103.52(15)
C13 C14 H14A 111.1
C13 C14 H14B 111.1
H14A C14 H14B 109.0
C16 C15 N3 120.77(17)
C16 C15 C20 119.09(18)
C20 C15 N3 120.14(17)
C15 C16 H16 119.8
C17 C16 C15 120.47(19)
C17 C16 H16 119.8
C16 C17 H17 119.4
C16 C17 C18 121.21(19)
C18 C17 H17 119.4
C17 C18 C21 121.0(2)
C19 C18 C17 117.79(19)
C19 C18 C21 121.2(2)
C18 C19 H19 119.1
C20 C19 C18 121.74(19)
C20 C19 H19 119.1
C15 C20 H20 120.2
C19 C20 C15 119.65(18)
C19 C20 H20 120.2
C18 C21 H21A 109.5
C18 C21 H21B 109.5
C18 C21 H21C 109.5
H21A C21 H21B 109.5
H21A C21 H21C 109.5
H21B C21 H21C 109.5
C11 C22 H22A 109.2
C11 C22 H22B 109.2
H22A C22 H22B 107.9
C23 C22 C11 112.01(17)
C23 C22 H22A 109.2
C23 C22 H22B 109.2
O3 C23 O4 122.71(19)
O3 C23 C22 125.8(2)
O4 C23 C22 111.52(18)
O4 C24 H24A 109.5
O4 C24 H24B 109.5
O4 C24 H24C 109.5
H24A C24 H24B 109.5
H24A C24 H24C 109.5
H24B C24 H24C 109.5

loop_
_geom_bond_atom_site_label_1
_geom_bond_atom_site_label_2
_geom_bond_distance
O1 C1 1.220(3)
O2 C10 1.220(2)
O3 C23 1.198(3)
O4 C23 1.347(3)
O4 C24 1.441(3)
N1 C1 1.357(3)
N1 C8 1.401(3)
N1 C9 1.447(3)
N2 C2 1.465(2)
N2 C10 1.373(2)
N2 C12 1.479(2)
N3 C10 1.372(2)
N3 C11 1.464(2)
N3 C15 1.418(2)
C1 C2 1.544(3)
C2 C3 1.505(3)
C2 C14 1.546(3)
C3 C4 1.374(3)
C3 C8 1.391(3)
C4 H4 0.9500
C4 C5 1.393(3)
C5 H5 0.9500
C5 C6 1.368(4)
C6 H6 0.9500
C6 C7 1.391(4)
C7 H7 0.9500
C7 C8 1.385(3)
C9 H9A 0.9800
C9 H9B 0.9800
C9 H9C 0.9800
C11 H11 1.0000
C11 C12 1.537(3)
C11 C22 1.517(3)
C12 H12 1.0000
C12 C13 1.513(3)
C13 H13A 0.9900
C13 H13B 0.9900
C13 C14 1.525(3)
C14 H14A 0.9900
C14 H14B 0.9900
C15 C16 1.380(3)
C15 C20 1.394(3)
C16 H16 0.9500
C16 C17 1.378(3)
C17 H17 0.9500
C17 C18 1.388(3)
C18 C19 1.383(3)
C18 C21 1.505(3)
C19 H19 0.9500
C19 C20 1.380(3)
C20 H20 0.9500
C21 H21A 0.9800
C21 H21B 0.9800
C21 H21C 0.9800
C22 H22A 0.9900
C22 H22B 0.9900
C22 C23 1.489(3)
C24 H24A 0.9800
C24 H24B 0.9800
C24 H24C 0.9800

loop_
_geom_torsion_atom_site_label_1
_geom_torsion_atom_site_label_2
_geom_torsion_atom_site_label_3
_geom_torsion_atom_site_label_4
_geom_torsion
O1 C1 C2 N2 54.3(3)
O1 C1 C2 C3 179.42(19)
O1 C1 C2 C14 -58.9(3)
N1 C1 C2 N2 -130.29(17)
N1 C1 C2 C3 -5.2(2)
N1 C1 C2 C14 116.46(17)
N2 C2 C3 C4 -55.7(3)
N2 C2 C3 C8 127.70(18)
N2 C2 C14 C13 -29.67(19)
N2 C12 C13 C14 -38.27(18)
N3 C11 C12 N2 -4.28(19)
N3 C11 C12 C13 109.62(19)
N3 C11 C22 C23 -175.10(16)
N3 C15 C16 C17 -177.94(18)
N3 C15 C20 C19 179.27(18)
C1 N1 C8 C3 -1.8(2)
C1 N1 C8 C7 177.9(2)
C1 C2 C3 C4 -179.3(2)
C1 C2 C3 C8 4.1(2)
C1 C2 C14 C13 90.68(18)
C2 N2 C10 O2 36.2(3)
C2 N2 C10 N3 -143.72(17)
C2 N2 C12 C11 146.27(15)
C2 N2 C12 C13 20.8(2)
C2 C3 C4 C5 -178.9(2)
C2 C3 C8 N1 -1.8(2)
C2 C3 C8 C7 178.48(19)
C3 C2 C14 C13 -156.02(17)
C3 C4 C5 C6 1.7(3)
C4 C3 C8 N1 -178.83(18)
C4 C3 C8 C7 1.5(3)
C4 C5 C6 C7 0.6(4)
C5 C6 C7 C8 -1.7(4)
C6 C7 C8 N1 -178.9(2)
C6 C7 C8 C3 0.7(3)
C8 N1 C1 O1 179.85(19)
C8 N1 C1 C2 4.5(2)
C8 C3 C4 C5 -2.6(3)
C9 N1 C1 O1 -0.2(3)
C9 N1 C1 C2 -175.60(19)
C9 N1 C8 C3 178.3(2)
C9 N1 C8 C7 -2.0(3)
C10 N2 C2 C1 21.0(2)
C10 N2 C2 C3 -96.3(2)
C10 N2 C2 C14 137.99(17)
C10 N2 C12 C11 9.5(2)
C10 N2 C12 C13 -115.94(17)
C10 N3 C11 C12 -2.1(2)
C10 N3 C11 C22 -124.33(18)
C10 N3 C15 C16 40.8(3)
C10 N3 C15 C20 -139.7(2)
C11 N3 C10 O2 -171.68(19)
C11 N3 C10 N2 8.2(2)
C11 N3 C15 C16 -143.68(19)
C11 N3 C15 C20 35.8(3)
C11 C12 C13 C14 -152.59(16)
C11 C22 C23 O3 0.8(3)
C11 C22 C23 O4 179.71(17)
C12 N2 C2 C1 -111.44(18)
C12 N2 C2 C3 131.32(17)
C12 N2 C2 C14 5.6(2)
C12 N2 C10 O2 168.73(18)
C12 N2 C10 N3 -11.1(2)
C12 C11 C22 C23 69.3(2)
C12 C13 C14 C2 42.39(19)
C14 C2 C3 C4 63.4(3)
C14 C2 C3 C8 -113.16(19)
C15 N3 C10 O2 4.3(3)
C15 N3 C10 N2 -175.85(17)
C15 N3 C11 C12 -178.06(17)
C15 N3 C11 C22 59.7(2)
C15 C16 C17 C18 -1.8(3)
C16 C15 C20 C19 -1.2(3)
C16 C17 C18 C19 -0.4(3)
C16 C17 C18 C21 -179.3(2)
C17 C18 C19 C20 1.7(3)
C18 C19 C20 C15 -0.9(3)
C20 C15 C16 C17 2.6(3)
C21 C18 C19 C20 -179.3(2)
C22 C11 C12 N2 115.57(17)
C22 C11 C12 C13 -130.53(19)
C24 O4 C23 O3 1.7(3)
C24 O4 C23 C22 -177.25(18)
